data_4020007
loop_
_publ_author_name
'Takahiro Tokuyasu'
'Shigeki Kunikawa'
'Kevin J. McCullough'
'Araki Masuyama'
'Masatomo Nojima'

_journal_name_full 'Journal of Organic Chemistry'
_journal_page_first 251
_journal_page_last 260
_journal_paper_doi 10.1021/jo048359j
_journal_volume 70
_journal_year 2005
_chemical_formula_sum 'C16 H24 O4'
_chemical_formula_weight 280.35
_space_group_IT_number 14
_symmetry_cell_setting monoclinic
_symmetry_space_group_name_Hall '-P 2ybc'
_symmetry_space_group_name_H-M 'P 1 21/c 1'
_atom_sites_solution_hydrogens geom
_atom_sites_solution_primary direct
_atom_sites_solution_secondary difmap
_cell_angle_alpha 90.00
_cell_angle_beta 96.325(4)
_cell_angle_gamma 90.00
_cell_formula_units_Z 4
_cell_length_a 6.7258(4)
_cell_length_b 14.2377(10)
_cell_length_c 16.1488(11)
_cell_measurement_reflns_used 4938
_cell_measurement_temperature 273(2)
_cell_measurement_theta_max 33.21
_cell_measurement_theta_min 2.86
_cell_volume 1536.99(18)
_diffrn_ambient_temperature 273(2)
_diffrn_measurement_device_type 'CCD area detector'
_diffrn_measurement_method 'phi and omega scans'
_diffrn_radiation_monochromator graphite
_diffrn_radiation_source 'fine-focus sealed tube'
_diffrn_radiation_type MoK\a
_diffrn_radiation_wavelength 0.71073
_diffrn_reflns_av_R_equivalents 0.0240
_diffrn_reflns_av_sigmaI/netI 0.0299
_diffrn_reflns_limit_h_max 9
_diffrn_reflns_limit_h_min -10
_diffrn_reflns_limit_k_max 21
_diffrn_reflns_limit_k_min -20
_diffrn_reflns_limit_l_max 25
_diffrn_reflns_limit_l_min -24
_diffrn_reflns_number 16070
_diffrn_reflns_theta_max 33.48
_diffrn_reflns_theta_min 2.54
_exptl_absorpt_coefficient_mu 0.086
_exptl_absorpt_correction_type none
_exptl_crystal_colour colourless
_exptl_crystal_density_diffrn 1.212
_exptl_crystal_density_meas 0
_exptl_crystal_density_method 'not measured'
_exptl_crystal_description 'irregular block'
_exptl_crystal_F_000 608
_exptl_crystal_size_max 0.15
_exptl_crystal_size_mid 0.20
_exptl_crystal_size_min 0.50
_refine_ls_extinction_coef ?
_refine_ls_extinction_method none
_refine_ls_goodness_of_fit_ref 1.106
_refine_ls_hydrogen_treatment mixed
_refine_ls_matrix_type full
_refine_ls_number_parameters 187
_refine_ls_number_reflns 5673
_refine_ls_number_restraints 0
_refine_ls_restrained_S_all 1.106
_refine_ls_R_factor_all 0.0581
_refine_ls_R_factor_gt 0.0430
_refine_ls_shift/su_max 0.001
_refine_ls_shift/su_mean 0.000
_refine_ls_structure_factor_coef Fsqd
_refine_ls_weighting_details 'calc w=1/[\s^2^(Fo^2^)+(0.0785P)^2^+0.0810P] where P=(Fo^2^+2Fc^2^)/3'
_refine_ls_weighting_scheme calc
_refine_ls_wR_factor_gt 0.1257
_refine_ls_wR_factor_ref 0.1342
_reflns_number_gt 4340
_reflns_number_total 5673
_reflns_threshold_expression >2sigma(I)
_cod_depositor_comments
;
The following automatic conversions were performed:
'_symmetry_cell_setting' value 'Monoclinic' changed to 'monoclinic'
according to '/home/saulius/struct/CIF-dictionaries/cif_core.dic'
dictionary named 'cif_core.dic' version 2.4.1 from 2010-06-29.

Automatic conversion script
Id: cif_fix_enum 1527 2010-12-29 10:47:43Z saulius 
;
_cod_original_sg_symbol_H-M P2(1)/c
_cod_database_code 4020007

loop_
_symmetry_equiv_pos_as_xyz
'x, y, z'
'-x, y+1/2, -z+1/2'
'-x, -y, -z'
'x, -y-1/2, z-1/2'

loop_
_atom_site_label
_atom_site_type_symbol
_atom_site_fract_x
_atom_site_fract_y
_atom_site_fract_z
_atom_site_U_iso_or_equiv
_atom_site_adp_type
_atom_site_occupancy
_atom_site_symmetry_multiplicity
_atom_site_calc_flag
_atom_site_refinement_flags
_atom_site_disorder_assembly
_atom_site_disorder_group
O1 O 0.39544(9) 0.88649(4) 0.30643(3) 0.01442(13) Uani 1 1 d . . .
O3 O 0.31904(10) 1.17802(4) 0.16563(4) 0.01837(14) Uani 1 1 d . . .
O2 O 0.38947(9) 0.93255(4) 0.22477(4) 0.01534(13) Uani 1 1 d . . .
O4 O 0.42557(10) 1.21899(4) 0.24149(4) 0.02159(15) Uani 1 1 d . . .
H4 H 0.4868 1.2659 0.2292 0.032 Uiso 1 1 calc R . .
C4 C 0.19151(12) 0.87673(6) 0.33028(5) 0.01369(15) Uani 1 1 d . . .
C9 C 0.38587(13) 1.08205(6) 0.15801(5) 0.01611(16) Uani 1 1 d . . .
C3 C 0.10596(13) 0.97809(6) 0.34100(5) 0.01570(16) Uani 1 1 d . . .
C2 C 0.13487(13) 1.03716(6) 0.26275(5) 0.01727(16) Uani 1 1 d . . .
H2A H 0.0418 1.0156 0.2165 0.021 Uiso 1 1 calc R . .
H2B H 0.1044 1.1024 0.2733 0.021 Uiso 1 1 calc R . .
C5 C 0.06782(14) 0.81797(6) 0.26390(5) 0.01928(17) Uani 1 1 d . . .
H5A H 0.0479 0.8528 0.2128 0.029 Uiso 1 1 calc R . .
H5B H -0.0596 0.8036 0.2824 0.029 Uiso 1 1 calc R . .
H5C H 0.1376 0.7607 0.2549 0.029 Uiso 1 1 calc R . .
C11 C 0.22920(13) 0.82397(6) 0.41309(5) 0.01531(16) Uani 1 1 d . . .
C10 C 0.60677(14) 1.07805(6) 0.14502(6) 0.02135(18) Uani 1 1 d . . .
H10A H 0.6284 1.1128 0.0959 0.032 Uiso 1 1 calc R . .
H10B H 0.6459 1.0139 0.1386 0.032 Uiso 1 1 calc R . .
H10C H 0.6852 1.1049 0.1924 0.032 Uiso 1 1 calc R . .
C1 C 0.34655(12) 1.03022(5) 0.23901(5) 0.01408(15) Uani 1 1 d . . .
H1 H 0.4400 1.0536 0.2852 0.017 Uiso 1 1 calc R . .
C6 C -0.11937(14) 0.97438(7) 0.35041(6) 0.02369(19) Uani 1 1 d . . .
H6A H -0.1411 0.9354 0.3971 0.036 Uiso 1 1 calc R . .
H6B H -0.1902 0.9488 0.3006 0.036 Uiso 1 1 calc R . .
H6C H -0.1673 1.0367 0.3594 0.036 Uiso 1 1 calc R . .
C16 C 0.41741(14) 0.82513(6) 0.45995(5) 0.01965(18) Uani 1 1 d . . .
H16 H 0.5223 0.8577 0.4401 0.024 Uiso 1 1 calc R . .
C13 C 0.10699(15) 0.72866(7) 0.52152(6) 0.02296(19) Uani 1 1 d . . .
H13 H 0.0020 0.6971 0.5423 0.028 Uiso 1 1 calc R . .
C7 C 0.21272(15) 1.02603(6) 0.41801(6) 0.02204(19) Uani 1 1 d . . .
H7A H 0.3542 1.0263 0.4144 0.033 Uiso 1 1 calc R . .
H7B H 0.1853 0.9924 0.4670 0.033 Uiso 1 1 calc R . .
H7C H 0.1657 1.0895 0.4210 0.033 Uiso 1 1 calc R . .
C12 C 0.07483(14) 0.77409(6) 0.44479(5) 0.01892(17) Uani 1 1 d . . .
H12 H -0.0506 0.7713 0.4143 0.023 Uiso 1 1 calc R . .
C15 C 0.44928(15) 0.77809(7) 0.53594(6) 0.02306(19) Uani 1 1 d . . .
H15 H 0.5756 0.7789 0.5659 0.028 Uiso 1 1 calc R . .
C14 C 0.29441(16) 0.73012(7) 0.56735(6) 0.0235(2) Uani 1 1 d . . .
H14 H 0.3157 0.6994 0.6184 0.028 Uiso 1 1 calc R . .
C8 C 0.25451(16) 1.04774(7) 0.08088(6) 0.02334(19) Uani 1 1 d . . .
H8A H 0.1164 1.0577 0.0882 0.035 Uiso 1 1 calc R . .
H8B H 0.2775 0.9820 0.0730 0.035 Uiso 1 1 calc R . .
H8C H 0.2870 1.0819 0.0329 0.035 Uiso 1 1 calc R . .

loop_
_atom_site_aniso_label
_atom_site_aniso_U_11
_atom_site_aniso_U_22
_atom_site_aniso_U_33
_atom_site_aniso_U_23
_atom_site_aniso_U_13
_atom_site_aniso_U_12
O1 0.0153(3) 0.0141(3) 0.0143(3) 0.0037(2) 0.0039(2) 0.0007(2)
O3 0.0198(3) 0.0139(3) 0.0208(3) 0.0019(2) -0.0005(2) 0.0008(2)
O2 0.0213(3) 0.0122(3) 0.0133(3) 0.00240(19) 0.0055(2) 0.0015(2)
O4 0.0260(4) 0.0161(3) 0.0226(3) -0.0009(2) 0.0022(3) -0.0051(2)
C4 0.0131(4) 0.0143(3) 0.0140(3) -0.0002(3) 0.0030(3) -0.0026(3)
C9 0.0189(4) 0.0130(3) 0.0166(3) 0.0024(3) 0.0032(3) 0.0016(3)
C3 0.0155(4) 0.0159(3) 0.0163(3) 0.0006(3) 0.0044(3) 0.0015(3)
C2 0.0166(4) 0.0164(4) 0.0193(4) 0.0030(3) 0.0043(3) 0.0031(3)
C5 0.0211(4) 0.0203(4) 0.0163(4) -0.0013(3) 0.0016(3) -0.0066(3)
C11 0.0183(4) 0.0133(3) 0.0146(3) -0.0003(3) 0.0031(3) -0.0022(3)
C10 0.0210(4) 0.0204(4) 0.0242(4) 0.0058(3) 0.0090(3) 0.0027(3)
C1 0.0159(4) 0.0111(3) 0.0156(3) 0.0009(3) 0.0032(3) 0.0008(3)
C6 0.0182(4) 0.0288(5) 0.0255(4) 0.0043(4) 0.0090(3) 0.0036(3)
C16 0.0202(4) 0.0204(4) 0.0182(4) 0.0027(3) 0.0013(3) -0.0042(3)
C13 0.0297(5) 0.0209(4) 0.0193(4) 0.0024(3) 0.0072(4) -0.0068(3)
C7 0.0280(5) 0.0186(4) 0.0199(4) -0.0035(3) 0.0044(3) -0.0006(3)
C12 0.0202(4) 0.0190(4) 0.0179(4) 0.0002(3) 0.0035(3) -0.0046(3)
C15 0.0254(5) 0.0238(4) 0.0189(4) 0.0033(3) -0.0023(3) -0.0030(3)
C14 0.0340(5) 0.0206(4) 0.0160(4) 0.0029(3) 0.0033(3) -0.0031(4)
C8 0.0309(5) 0.0215(4) 0.0170(4) 0.0021(3) 0.0000(3) -0.0010(4)
